data_7036255
loop_
_publ_author_name
'Champion, Martin J. D.'
'Levason, William'
'Pugh, David'
'Reid, Gillian'

_publ_section_title
;
 Neutral thioether and selenoether macrocyclic coordination to Group 1
 cations (Li-Cs) - synthesis, spectroscopic and structural properties.
;
_journal_issue 43
_journal_name_full 'Dalton transactions (Cambridge, England : 2003)'
_journal_page_first 18748
_journal_page_last 18759
_journal_paper_doi 10.1039/c5dt02583d
_journal_volume 44
_journal_year 2015
_chemical_formula_moiety 'C44 H36 B F24 K O2 S4'
_chemical_formula_sum 'C44 H36 B F24 K O2 S4'
_chemical_formula_weight 1230.88
_chemical_name_systematic
;
 ?
;
_space_group_crystal_system monoclinic
_space_group_IT_number 15
_space_group_name_Hall '-C 2yc'
_space_group_name_H-M_alt 'C 1 2/c 1'
_symmetry_space_group_name_Hall '-C 2yc'
_symmetry_space_group_name_H-M 'C 1 2/c 1'
_atom_sites_solution_hydrogens geom
_audit_creation_method SHELXL-2013
_audit_update_record
;
2015-07-30 deposited with the CCDC.
2015-08-24 downloaded from the CCDC.
;
_cell_angle_alpha 90
_cell_angle_beta 99.950(2)
_cell_angle_gamma 90
_cell_formula_units_Z 4
_cell_length_a 22.558(4)
_cell_length_b 8.9230(14)
_cell_length_c 25.072(4)
_cell_measurement_reflns_used 7092
_cell_measurement_temperature 100(2)
_cell_measurement_theta_max 27.5
_cell_measurement_theta_min 2.5
_cell_volume 4970.7(14)
_computing_cell_refinement
;
CrystalClear-SM Expert 2.1 b29 (Rigaku, 2013)
;
_computing_data_collection
;
CrystalClear-SM Expert 2.1 b29 (Rigaku, 2013)
;
_computing_data_reduction
;
CrystalClear-SM Expert 2.1 b29 (Rigaku, 2013)
;
_computing_molecular_graphics 'ORTEP-III (Farrugia, 1997)'
_computing_publication_material 'PLATON (Spek, 2003), WinGX (Farrugia, 1999) and enCIFer (Allen et al., 2004).'
_computing_structure_refinement 'SHELXL-2013 (Sheldrick, 2013)'
_computing_structure_solution 'SHELXS-2013 (Sheldrick, 2013)'
_diffrn_ambient_temperature 100(2)
_diffrn_detector 'CCD plate'
_diffrn_detector_area_resol_mean 28.5714
_diffrn_detector_type 'Rigaku HG Saturn724+ (2x2 bin mode)'
_diffrn_measured_fraction_theta_full 0.997
_diffrn_measured_fraction_theta_max 0.998
_diffrn_measurement_device 'four-circle \k diffractometer'
_diffrn_measurement_device_type 'Rigaku AFC12 (Right)'
_diffrn_measurement_method 'profile data from \w-scans'
_diffrn_measurement_specimen_support 'MiTeGen micromount'
_diffrn_radiation_collimation 'Confocal mirrors, VHF Varimax '
_diffrn_radiation_type MoK\a
_diffrn_radiation_wavelength 0.71075
_diffrn_reflns_av_R_equivalents 0.0390
_diffrn_reflns_av_unetI/netI 0.0378
_diffrn_reflns_laue_measured_fraction_full 0.997
_diffrn_reflns_laue_measured_fraction_max 0.998
_diffrn_reflns_limit_h_max 27
_diffrn_reflns_limit_h_min -28
_diffrn_reflns_limit_k_max 10
_diffrn_reflns_limit_k_min -11
_diffrn_reflns_limit_l_max 31
_diffrn_reflns_limit_l_min -30
_diffrn_reflns_number 15982
_diffrn_reflns_point_group_measured_fraction_full 0.997
_diffrn_reflns_point_group_measured_fraction_max 0.998
_diffrn_reflns_theta_full 25.242
_diffrn_reflns_theta_max 26.370
_diffrn_reflns_theta_min 3.049
_diffrn_source 'Rotating Anode'
_diffrn_source_current 55.0
_diffrn_source_power 2.475
_diffrn_source_voltage 45.0
_exptl_absorpt_coefficient_mu 0.403
_exptl_absorpt_correction_T_max 1.000
_exptl_absorpt_correction_T_min 0.719
_exptl_absorpt_correction_type multi-scan
_exptl_absorpt_process_details 'CrystalClear-SM Expert 2.1 b29 (Rigaku, 2013)'
_exptl_crystal_colour colourless
_exptl_crystal_density_diffrn 1.645
_exptl_crystal_description block
_exptl_crystal_F_000 2480
_exptl_crystal_recrystallization_method 'Re-crystallisation from solvent: CH2Cl2/hexane'
_exptl_crystal_size_max 0.060
_exptl_crystal_size_mid 0.060
_exptl_crystal_size_min 0.040
_refine_diff_density_max 1.116
_refine_diff_density_min -1.276
_refine_diff_density_rms 0.078
_refine_ls_extinction_method none
_refine_ls_goodness_of_fit_ref 1.043
_refine_ls_hydrogen_treatment constr
_refine_ls_matrix_type full
_refine_ls_number_parameters 343
_refine_ls_number_reflns 5069
_refine_ls_number_restraints 6
_refine_ls_restrained_S_all 1.074
_refine_ls_R_factor_all 0.0614
_refine_ls_R_factor_gt 0.0496
_refine_ls_shift/su_max 0.000
_refine_ls_shift/su_mean 0.000
_refine_ls_structure_factor_coef Fsqd
_refine_ls_weighting_details 'w=1/[\s^2^(Fo^2^)+(0.0569P)^2^+18.2132P] where P=(Fo^2^+2Fc^2^)/3'
_refine_ls_weighting_scheme calc
_refine_ls_wR_factor_gt 0.1231
_refine_ls_wR_factor_ref 0.1309
_reflns_Friedel_coverage 0.000
_reflns_number_gt 4181
_reflns_number_total 5069
_reflns_threshold_expression 'I > 2\s(I)'
_cod_data_source_file c5dt02583d1.cif
_cod_data_source_block shelx
_cod_depositor_comments 'Adding full bibliography for 7036247--7036257.cif.'
_cod_original_cell_volume 4970.8(14)
_cod_database_code 7036255
_shelx_space_group_comment
;
The symmetry employed for this shelxl refinement is uniquely defined
by the following loop, which should always be used as a source of
symmetry information in preference to the above space-group names.
They are only intended as comments.
;
_shelx_estimated_absorpt_t_min 0.976
_shelx_estimated_absorpt_t_max 0.984
_shelxl_version_number 2013-4

loop_
_space_group_symop_operation_xyz
'x, y, z'
'-x, y, -z+1/2'
'x+1/2, y+1/2, z'
'-x+1/2, y+1/2, -z+1/2'
'-x, -y, -z'
'x, -y, z-1/2'
'-x+1/2, -y+1/2, -z'
'x+1/2, -y+1/2, z-1/2'

loop_
_atom_site_label
_atom_site_type_symbol
_atom_site_fract_x
_atom_site_fract_y
_atom_site_fract_z
_atom_site_U_iso_or_equiv
_atom_site_adp_type
_atom_site_occupancy
_atom_site_site_symmetry_order
_atom_site_calc_flag
_atom_site_refinement_flags_posn
_atom_site_refinement_flags_adp
_atom_site_refinement_flags_occupancy
_atom_site_disorder_assembly
_atom_site_disorder_group
C1 C 0.04044(11) 0.1553(3) 0.21707(10) 0.0146(5) Uani 1 1 d . . . . .
C2 C 0.07263(11) 0.0337(3) 0.24322(10) 0.0169(5) Uani 1 1 d . . . . .
H2 H 0.0696 0.0132 0.2798 0.020 Uiso 1 1 calc R U . . .
C3 C 0.10884(12) -0.0582(3) 0.21729(10) 0.0179(5) Uani 1 1 d . . . . .
C4 C 0.11388(11) -0.0352(3) 0.16375(10) 0.0168(5) Uani 1 1 d . . . . .
H4 H 0.1383 -0.0982 0.1460 0.020 Uiso 1 1 calc R U . . .
C5 C 0.08203(11) 0.0831(3) 0.13690(10) 0.0151(5) Uani 1 1 d . . . . .
C6 C 0.04638(11) 0.1760(3) 0.16284(10) 0.0152(5) Uani 1 1 d . . . . .
H6 H 0.0253 0.2563 0.1431 0.018 Uiso 1 1 calc R U . . .
C7 C 0.14134(13) -0.1866(3) 0.24693(11) 0.0278(7) Uani 1 1 d D . . . .
C8 C 0.08247(11) 0.1039(3) 0.07775(10) 0.0183(5) Uani 1 1 d . . . . .
C9 C -0.04394(11) 0.3720(3) 0.20720(10) 0.0143(5) Uani 1 1 d . . . . .
C10 C -0.10673(11) 0.3576(3) 0.19475(10) 0.0161(5) Uani 1 1 d . . . . .
H10 H -0.1260 0.2833 0.2128 0.019 Uiso 1 1 calc R U . . .
C11 C -0.14165(11) 0.4493(3) 0.15653(10) 0.0164(5) Uani 1 1 d . . . . .
C12 C -0.11576(11) 0.5581(3) 0.12873(10) 0.0170(5) Uani 1 1 d . . . . .
H12 H -0.1396 0.6186 0.1021 0.020 Uiso 1 1 calc R U . . .
C13 C -0.05366(12) 0.5760(3) 0.14096(10) 0.0173(5) Uani 1 1 d . . . . .
C14 C -0.01884(11) 0.4864(3) 0.17981(10) 0.0160(5) Uani 1 1 d . . . . .
H14 H 0.0233 0.5033 0.1880 0.019 Uiso 1 1 calc R U . . .
C15 C -0.20888(12) 0.4368(3) 0.14694(11) 0.0204(6) Uani 1 1 d . . . . .
C16 C -0.02482(12) 0.6976(3) 0.11319(11) 0.0214(6) Uani 1 1 d . . . . .
C17 C -0.30235(12) -0.0279(3) 0.11131(11) 0.0226(6) Uani 1 1 d . . . . .
H17A H -0.2738 0.0032 0.1440 0.027 Uiso 1 1 calc R U . . .
H17B H -0.3360 -0.0804 0.1239 0.027 Uiso 1 1 calc R U . . .
C18 C -0.38214(12) 0.0697(3) 0.01678(11) 0.0222(6) Uani 1 1 d . . . . .
H18A H -0.3591 0.0067 -0.0049 0.027 Uiso 1 1 calc R U . . .
H18B H -0.4139 0.0069 0.0282 0.027 Uiso 1 1 calc R U . . .
C19 C -0.41076(12) 0.1999(3) -0.01738(11) 0.0216(6) Uani 1 1 d . . . . .
H19A H -0.4409 0.1616 -0.0478 0.026 Uiso 1 1 calc R U . . .
H19B H -0.4316 0.2666 0.0049 0.026 Uiso 1 1 calc R U . . .
C20 C -0.38963(12) 0.4051(3) -0.07118(11) 0.0212(6) Uani 1 1 d . . . . .
H20A H -0.4080 0.4782 -0.0492 0.025 Uiso 1 1 calc R U . . .
H20B H -0.4213 0.3689 -0.1007 0.025 Uiso 1 1 calc R U . . .
C21 C -0.33982(12) 0.4802(3) -0.09495(11) 0.0212(6) Uani 1 1 d . . . . .
H21A H -0.3576 0.5545 -0.1224 0.025 Uiso 1 1 calc R U . . .
H21B H -0.3185 0.4040 -0.1133 0.025 Uiso 1 1 calc R U . . .
C22 C -0.22981(13) 0.6413(3) -0.08053(12) 0.0235(6) Uani 1 1 d . . . . .
H22A H -0.2492 0.7164 -0.1070 0.028 Uiso 1 1 calc R U . . .
H22B H -0.1987 0.6947 -0.0547 0.028 Uiso 1 1 calc R U . . .
B1 B 0.0000 0.2634(5) 0.2500 0.0143(8) Uani 1 2 d S T P . .
O1 O -0.36526(8) 0.2818(2) -0.03797(8) 0.0206(4) Uani 1 1 d . . . . .
F1A F 0.09796(16) -0.2993(4) 0.25270(13) 0.0451(5) Uani 0.614(3) 1 d D . P A 1
F2A F 0.16479(17) -0.1638(4) 0.29640(13) 0.0451(5) Uani 0.614(3) 1 d D . P A 1
F3A F 0.17742(19) -0.2593(5) 0.22087(18) 0.0451(5) Uani 0.614(3) 1 d D . P A 1
F1B F 0.1984(2) -0.1269(6) 0.2755(2) 0.0451(5) Uani 0.386(3) 1 d D . P A 2
F2B F 0.1586(3) -0.2915(7) 0.2167(3) 0.0451(5) Uani 0.386(3) 1 d D . P A 2
F3B F 0.1205(3) -0.2321(6) 0.2889(2) 0.0451(5) Uani 0.386(3) 1 d D . P A 2
F4 F 0.07752(9) 0.2484(2) 0.06262(7) 0.0327(4) Uani 1 1 d . . . . .
F5 F 0.03621(8) 0.0334(2) 0.04694(6) 0.0306(4) Uani 1 1 d . . . . .
F6 F 0.13224(7) 0.0516(2) 0.06224(6) 0.0306(4) Uani 1 1 d . . . . .
F7 F -0.23315(7) 0.4548(2) 0.09422(7) 0.0324(4) Uani 1 1 d . . . . .
F8 F -0.23465(7) 0.5416(2) 0.17356(8) 0.0325(4) Uani 1 1 d . . . . .
F9 F -0.22839(7) 0.30443(19) 0.16199(7) 0.0273(4) Uani 1 1 d . . . . .
F10 F -0.02761(8) 0.83122(19) 0.13747(8) 0.0332(4) Uani 1 1 d . . . . .
F11 F 0.03328(8) 0.6736(2) 0.11247(9) 0.0391(5) Uani 1 1 d . . . . .
F12 F -0.05225(10) 0.7187(2) 0.06202(7) 0.0425(5) Uani 1 1 d . . . . .
S1 S -0.33230(3) 0.14018(8) 0.07608(3) 0.02043(16) Uani 1 1 d . . . . .
S2 S -0.28626(3) 0.57346(8) -0.04304(3) 0.02151(17) Uani 1 1 d . . . . .
K1 K -0.2500 0.2500 0.0000 0.0350(3) Uani 1 2 d S . P . .

loop_
_atom_site_aniso_label
_atom_site_aniso_U_11
_atom_site_aniso_U_22
_atom_site_aniso_U_33
_atom_site_aniso_U_23
_atom_site_aniso_U_13
_atom_site_aniso_U_12
C1 0.0131(11) 0.0148(12) 0.0159(12) -0.0016(10) 0.0026(9) -0.0027(9)
C2 0.0177(12) 0.0188(13) 0.0147(12) 0.0004(10) 0.0044(9) -0.0005(10)
C3 0.0195(12) 0.0166(13) 0.0183(12) 0.0002(10) 0.0055(10) 0.0012(10)
C4 0.0171(12) 0.0144(12) 0.0198(12) -0.0007(10) 0.0063(10) 0.0002(10)
C5 0.0134(11) 0.0166(12) 0.0159(12) -0.0006(10) 0.0042(9) -0.0036(10)
C6 0.0136(11) 0.0157(12) 0.0162(12) 0.0009(10) 0.0027(9) -0.0018(9)
C7 0.0399(17) 0.0295(16) 0.0178(13) 0.0059(12) 0.0158(12) 0.0160(13)
C8 0.0171(12) 0.0215(14) 0.0171(12) -0.0001(11) 0.0054(10) -0.0007(10)
C9 0.0161(11) 0.0143(12) 0.0132(11) -0.0034(10) 0.0050(9) -0.0004(10)
C10 0.0179(12) 0.0132(12) 0.0183(12) -0.0021(10) 0.0059(10) -0.0007(10)
C11 0.0134(12) 0.0171(13) 0.0185(12) -0.0040(10) 0.0022(9) 0.0005(10)
C12 0.0194(12) 0.0143(12) 0.0173(12) -0.0002(10) 0.0030(10) 0.0023(10)
C13 0.0199(12) 0.0163(13) 0.0169(12) -0.0001(10) 0.0064(10) 0.0011(10)
C14 0.0152(11) 0.0165(13) 0.0172(12) -0.0017(10) 0.0052(9) 0.0006(10)
C15 0.0172(12) 0.0180(13) 0.0256(14) 0.0003(11) 0.0022(10) 0.0014(10)
C16 0.0192(13) 0.0229(14) 0.0227(13) 0.0046(11) 0.0058(10) 0.0011(11)
C17 0.0220(13) 0.0260(15) 0.0208(13) 0.0036(11) 0.0061(11) 0.0010(11)
C18 0.0212(13) 0.0201(14) 0.0250(14) -0.0007(11) 0.0028(11) -0.0035(11)
C19 0.0167(12) 0.0216(14) 0.0265(14) 0.0004(12) 0.0031(10) -0.0033(11)
C20 0.0181(12) 0.0221(14) 0.0228(13) 0.0026(11) 0.0021(10) 0.0022(11)
C21 0.0206(13) 0.0246(14) 0.0186(13) 0.0005(11) 0.0040(10) 0.0011(11)
C22 0.0231(14) 0.0197(14) 0.0284(14) 0.0023(12) 0.0063(11) -0.0011(11)
B1 0.0145(18) 0.0140(19) 0.0147(18) 0.000 0.0033(14) 0.000
O1 0.0162(9) 0.0209(10) 0.0250(10) 0.0038(8) 0.0040(7) 0.0021(7)
F1A 0.0608(14) 0.0354(11) 0.0381(9) 0.0107(7) 0.0059(9) 0.0221(9)
F2A 0.0608(14) 0.0354(11) 0.0381(9) 0.0107(7) 0.0059(9) 0.0221(9)
F3A 0.0608(14) 0.0354(11) 0.0381(9) 0.0107(7) 0.0059(9) 0.0221(9)
F1B 0.0608(14) 0.0354(11) 0.0381(9) 0.0107(7) 0.0059(9) 0.0221(9)
F2B 0.0608(14) 0.0354(11) 0.0381(9) 0.0107(7) 0.0059(9) 0.0221(9)
F3B 0.0608(14) 0.0354(11) 0.0381(9) 0.0107(7) 0.0059(9) 0.0221(9)
F4 0.0570(12) 0.0232(9) 0.0212(8) 0.0076(7) 0.0155(8) 0.0029(8)
F5 0.0285(9) 0.0455(11) 0.0167(8) -0.0061(8) 0.0007(6) -0.0102(8)
F6 0.0259(8) 0.0491(11) 0.0202(8) 0.0064(8) 0.0132(7) 0.0107(8)
F7 0.0214(8) 0.0427(11) 0.0294(9) 0.0059(8) -0.0066(7) -0.0020(8)
F8 0.0178(8) 0.0292(10) 0.0520(11) -0.0116(9) 0.0105(8) 0.0025(7)
F9 0.0167(8) 0.0219(8) 0.0420(10) 0.0042(8) 0.0014(7) -0.0045(7)
F10 0.0376(10) 0.0188(9) 0.0464(11) -0.0002(8) 0.0156(8) -0.0062(7)
F11 0.0270(9) 0.0367(11) 0.0600(13) 0.0227(10) 0.0258(9) 0.0079(8)
F12 0.0558(12) 0.0465(12) 0.0223(9) 0.0146(9) -0.0018(8) -0.0202(10)
S1 0.0203(3) 0.0209(3) 0.0203(3) -0.0029(3) 0.0041(2) 0.0017(3)
S2 0.0200(3) 0.0228(4) 0.0225(3) -0.0032(3) 0.0059(3) -0.0001(3)
K1 0.0160(4) 0.0430(6) 0.0464(6) 0.0250(5) 0.0064(4) 0.0029(4)

loop_
_atom_type_symbol
_atom_type_description
_atom_type_scat_dispersion_real
_atom_type_scat_dispersion_imag
_atom_type_scat_source
C C 0.0033 0.0016 'International Tables Vol C Tables 4.2.6.8 and 6.1.1.4'
H H 0.0000 0.0000 'International Tables Vol C Tables 4.2.6.8 and 6.1.1.4'
B B 0.0013 0.0007 'International Tables Vol C Tables 4.2.6.8 and 6.1.1.4'
O O 0.0106 0.0060 'International Tables Vol C Tables 4.2.6.8 and 6.1.1.4'
F F 0.0171 0.0103 'International Tables Vol C Tables 4.2.6.8 and 6.1.1.4'
S S 0.1246 0.1234 'International Tables Vol C Tables 4.2.6.8 and 6.1.1.4'
K K 0.2009 0.2494 'International Tables Vol C Tables 4.2.6.8 and 6.1.1.4'

loop_
_geom_angle_atom_site_label_1
_geom_angle_atom_site_label_2
_geom_angle_atom_site_label_3
_geom_angle
_geom_angle_site_symmetry_1
_geom_angle_site_symmetry_3
C6 C1 C2 115.3(2) . .
C6 C1 B1 124.3(2) . .
C2 C1 B1 120.4(2) . .
C3 C2 C1 122.3(2) . .
C3 C2 H2 118.9 . .
C1 C2 H2 118.9 . .
C4 C3 C2 121.2(2) . .
C4 C3 C7 118.9(2) . .
C2 C3 C7 119.8(2) . .
C3 C4 C5 117.6(2) . .
C3 C4 H4 121.2 . .
C5 C4 H4 121.2 . .
C4 C5 C6 121.3(2) . .
C4 C5 C8 119.0(2) . .
C6 C5 C8 119.5(2) . .
C5 C6 C1 122.3(2) . .
C5 C6 H6 118.8 . .
C1 C6 H6 118.8 . .
F2A C7 F3A 112.1(3) . .
F3B C7 F2B 115.8(5) . .
F2A C7 F1A 101.0(3) . .
F3A C7 F1A 101.5(3) . .
F3B C7 F1B 97.4(4) . .
F2B C7 F1B 102.7(4) . .
F2A C7 C3 116.6(3) . .
F3B C7 C3 115.6(3) . .
F3A C7 C3 115.5(3) . .
F2B C7 C3 115.6(4) . .
F1A C7 C3 107.8(2) . .
F1B C7 C3 106.3(3) . .
F6 C8 F4 106.7(2) . .
F6 C8 F5 106.1(2) . .
F4 C8 F5 105.6(2) . .
F6 C8 C5 113.3(2) . .
F4 C8 C5 112.6(2) . .
F5 C8 C5 112.0(2) . .
C10 C9 C14 115.8(2) . .
C10 C9 B1 124.2(2) . .
C14 C9 B1 120.0(2) . .
C11 C10 C9 121.8(2) . .
C11 C10 H10 119.1 . .
C9 C10 H10 119.1 . .
C12 C11 C10 121.4(2) . .
C12 C11 C15 118.4(2) . .
C10 C11 C15 120.1(2) . .
C11 C12 C13 117.9(2) . .
C11 C12 H12 121.1 . .
C13 C12 H12 121.1 . .
C12 C13 C14 120.8(2) . .
C12 C13 C16 118.9(2) . .
C14 C13 C16 120.2(2) . .
C13 C14 C9 122.2(2) . .
C13 C14 H14 118.9 . .
C9 C14 H14 118.9 . .
F9 C15 F8 106.5(2) . .
F9 C15 F7 106.5(2) . .
F8 C15 F7 105.5(2) . .
F9 C15 C11 113.2(2) . .
F8 C15 C11 112.5(2) . .
F7 C15 C11 112.1(2) . .
F11 C16 F12 107.6(2) . .
F11 C16 F10 105.8(2) . .
F12 C16 F10 105.0(2) . .
F11 C16 C13 113.5(2) . .
F12 C16 C13 112.5(2) . .
F10 C16 C13 111.9(2) . .
C22 C17 S1 118.1(2) 7_455 .
C22 C17 H17A 107.8 7_455 .
S1 C17 H17A 107.8 . .
C22 C17 H17B 107.8 7_455 .
S1 C17 H17B 107.8 . .
H17A C17 H17B 107.1 . .
C19 C18 S1 109.86(19) . .
C19 C18 H18A 109.7 . .
S1 C18 H18A 109.7 . .
C19 C18 H18B 109.7 . .
S1 C18 H18B 109.7 . .
H18A C18 H18B 108.2 . .
O1 C19 C18 109.5(2) . .
O1 C19 H19A 109.8 . .
C18 C19 H19A 109.8 . .
O1 C19 H19B 109.8 . .
C18 C19 H19B 109.8 . .
H19A C19 H19B 108.2 . .
O1 C20 C21 109.4(2) . .
O1 C20 H20A 109.8 . .
C21 C20 H20A 109.8 . .
O1 C20 H20B 109.8 . .
C21 C20 H20B 109.8 . .
H20A C20 H20B 108.2 . .
C20 C21 S2 111.54(19) . .
C20 C21 H21A 109.3 . .
S2 C21 H21A 109.3 . .
C20 C21 H21B 109.3 . .
S2 C21 H21B 109.3 . .
H21A C21 H21B 108.0 . .
C17 C22 S2 118.5(2) 7_455 .
C17 C22 H22A 107.7 7_455 .
S2 C22 H22A 107.7 . .
C17 C22 H22B 107.7 7_455 .
S2 C22 H22B 107.7 . .
H22A C22 H22B 107.1 . .
C1 B1 C1 108.2(3) . 2
C1 B1 C9 110.02(12) . .
C1 B1 C9 110.44(12) 2 .
C1 B1 C9 110.44(12) . 2
C1 B1 C9 110.02(12) 2 2
C9 B1 C9 107.8(3) . 2
C19 O1 C20 112.11(19) . .
C19 O1 K1 122.85(15) . .
C20 O1 K1 123.43(15) . .
C15 F7 K1 133.03(16) . .
C17 S1 C18 103.81(13) . .
C17 S1 K1 110.83(9) . .
C18 S1 K1 87.52(9) . .
C22 S2 C21 102.79(13) . .
C22 S2 K1 108.69(10) . .
C21 S2 K1 85.79(9) . .
O1 K1 O1 180.0 . 7_455
O1 K1 F7 101.84(5) . .
O1 K1 F7 78.16(5) 7_455 .
O1 K1 F7 78.16(5) . 7_455
O1 K1 F7 101.84(5) 7_455 7_455
F7 K1 F7 180.0 . 7_455
O1 K1 S1 65.74(4) . .
O1 K1 S1 114.26(4) 7_455 .
F7 K1 S1 72.95(4) . .
F7 K1 S1 107.05(4) 7_455 .
O1 K1 S1 114.26(4) . 7_455
O1 K1 S1 65.74(4) 7_455 7_455
F7 K1 S1 107.05(4) . 7_455
F7 K1 S1 72.95(4) 7_455 7_455
S1 K1 S1 180.0 . 7_455
O1 K1 S2 65.98(4) . .
O1 K1 S2 114.02(4) 7_455 .
F7 K1 S2 72.33(4) . .
F7 K1 S2 107.67(4) 7_455 .
S1 K1 S2 111.120(19) . .
S1 K1 S2 68.880(19) 7_455 .
O1 K1 S2 114.02(4) . 7_455
O1 K1 S2 65.98(4) 7_455 7_455
F7 K1 S2 107.67(4) . 7_455
F7 K1 S2 72.33(4) 7_455 7_455
S1 K1 S2 68.879(19) . 7_455
S1 K1 S2 111.122(19) 7_455 7_455
S2 K1 S2 180.0 . 7_455
O1 K1 C18 136.25(6) . 7_455
O1 K1 C18 43.75(6) 7_455 7_455
F7 K1 C18 79.41(6) . 7_455
F7 K1 C18 100.59(6) 7_455 7_455
S1 K1 C18 148.57(5) . 7_455
S1 K1 C18 31.43(5) 7_455 7_455
S2 K1 C18 73.20(5) . 7_455
S2 K1 C18 106.80(5) 7_455 7_455
O1 K1 C21 136.77(6) . 7_455
O1 K1 C21 43.23(6) 7_455 7_455
F7 K1 C21 80.82(6) . 7_455
F7 K1 C21 99.18(6) 7_455 7_455
S1 K1 C21 74.33(5) . 7_455
S1 K1 C21 105.67(5) 7_455 7_455
S2 K1 C21 148.92(5) . 7_455
S2 K1 C21 31.08(5) 7_455 7_455
C18 K1 C21 86.92(6) 7_455 7_455

loop_
_geom_bond_atom_site_label_1
_geom_bond_atom_site_label_2
_geom_bond_distance
_geom_bond_site_symmetry_2
C1 C6 1.402(3) .
C1 C2 1.403(4) .
C1 B1 1.645(3) .
C2 C3 1.395(4) .
C2 H2 0.9500 .
C3 C4 1.382(4) .
C3 C7 1.488(4) .
C4 C5 1.384(4) .
C4 H4 0.9500 .
C5 C6 1.392(4) .
C5 C8 1.496(3) .
C6 H6 0.9500 .
C7 F2A 1.278(4) .
C7 F3B 1.290(5) .
C7 F3A 1.302(5) .
C7 F2B 1.306(6) .
C7 F1A 1.428(4) .
C7 F1B 1.460(6) .
C8 F6 1.335(3) .
C8 F4 1.343(3) .
C8 F5 1.343(3) .
C9 C10 1.403(3) .
C9 C14 1.403(4) .
C9 B1 1.645(3) .
C10 C11 1.396(4) .
C10 H10 0.9500 .
C11 C12 1.382(4) .
C11 C15 1.498(3) .
C12 C13 1.391(4) .
C12 H12 0.9500 .
C13 C14 1.393(4) .
C13 C16 1.497(4) .
C14 H14 0.9500 .
C15 F9 1.337(3) .
C15 F8 1.339(3) .
C15 F7 1.350(3) .
C16 F11 1.331(3) .
C16 F12 1.338(3) .
C16 F10 1.346(3) .
C17 C22 1.529(4) 7_455
C17 S1 1.811(3) .
C17 H17A 0.9900 .
C17 H17B 0.9900 .
C18 C19 1.519(4) .
C18 S1 1.814(3) .
C18 H18A 0.9900 .
C18 H18B 0.9900 .
C19 O1 1.427(3) .
C19 H19A 0.9900 .
C19 H19B 0.9900 .
C20 O1 1.431(3) .
C20 C21 1.516(4) .
C20 H20A 0.9900 .
C20 H20B 0.9900 .
C21 S2 1.817(3) .
C21 H21A 0.9900 .
C21 H21B 0.9900 .
C22 C17 1.529(4) 7_455
C22 S2 1.813(3) .
C22 H22A 0.9900 .
C22 H22B 0.9900 .
B1 C1 1.645(3) 2
B1 C9 1.645(3) 2
O1 K1 2.6253(18) .
F7 K1 2.9589(19) .
S1 K1 3.0445(8) .
S2 K1 3.1399(8) .
K1 O1 2.6254(18) 7_455
K1 F7 2.9590(19) 7_455
K1 S1 3.0445(8) 7_455
K1 S2 3.1399(8) 7_455
K1 C18 3.476(3) 7_455
K1 C21 3.511(3) 7_455

loop_
_geom_torsion_atom_site_label_1
_geom_torsion_atom_site_label_2
_geom_torsion_atom_site_label_3
_geom_torsion_atom_site_label_4
_geom_torsion
_geom_torsion_site_symmetry_1
_geom_torsion_site_symmetry_4
C6 C1 C2 C3 1.1(4) . .
B1 C1 C2 C3 -178.1(2) . .
C1 C2 C3 C4 -1.2(4) . .
C1 C2 C3 C7 -179.3(2) . .
C2 C3 C4 C5 0.5(4) . .
C7 C3 C4 C5 178.6(2) . .
C3 C4 C5 C6 0.2(4) . .
C3 C4 C5 C8 -175.1(2) . .
C4 C5 C6 C1 -0.3(4) . .
C8 C5 C6 C1 175.1(2) . .
C2 C1 C6 C5 -0.4(4) . .
B1 C1 C6 C5 178.8(2) . .
C4 C3 C7 F2A 141.5(3) . .
C2 C3 C7 F2A -40.4(4) . .
C4 C3 C7 F3B -158.2(4) . .
C2 C3 C7 F3B 19.9(5) . .
C4 C3 C7 F3A 6.7(4) . .
C2 C3 C7 F3A -175.2(3) . .
C4 C3 C7 F2B -18.2(5) . .
C2 C3 C7 F2B 159.9(4) . .
C4 C3 C7 F1A -105.9(3) . .
C2 C3 C7 F1A 72.2(3) . .
C4 C3 C7 F1B 95.0(4) . .
C2 C3 C7 F1B -86.9(4) . .
C4 C5 C8 F6 -28.0(3) . .
C6 C5 C8 F6 156.5(2) . .
C4 C5 C8 F4 -149.2(2) . .
C6 C5 C8 F4 35.3(3) . .
C4 C5 C8 F5 91.9(3) . .
C6 C5 C8 F5 -83.5(3) . .
C14 C9 C10 C11 1.4(4) . .
B1 C9 C10 C11 -177.5(2) . .
C9 C10 C11 C12 0.6(4) . .
C9 C10 C11 C15 -176.1(2) . .
C10 C11 C12 C13 -1.6(4) . .
C15 C11 C12 C13 175.3(2) . .
C11 C12 C13 C14 0.4(4) . .
C11 C12 C13 C16 -177.3(2) . .
C12 C13 C14 C9 1.8(4) . .
C16 C13 C14 C9 179.5(2) . .
C10 C9 C14 C13 -2.6(4) . .
B1 C9 C14 C13 176.3(2) . .
C12 C11 C15 F9 160.8(2) . .
C10 C11 C15 F9 -22.3(3) . .
C12 C11 C15 F8 -78.4(3) . .
C10 C11 C15 F8 98.5(3) . .
C12 C11 C15 F7 40.3(3) . .
C10 C11 C15 F7 -142.8(2) . .
C12 C13 C16 F11 -157.7(2) . .
C14 C13 C16 F11 24.6(4) . .
C12 C13 C16 F12 -35.2(3) . .
C14 C13 C16 F12 147.1(3) . .
C12 C13 C16 F10 82.7(3) . .
C14 C13 C16 F10 -95.0(3) . .
S1 C18 C19 O1 64.8(3) . .
O1 C20 C21 S2 -68.1(3) . .
C6 C1 B1 C1 133.8(3) . 2
C2 C1 B1 C1 -47.02(18) . 2
C6 C1 B1 C9 13.1(3) . .
C2 C1 B1 C9 -167.7(2) . .
C6 C1 B1 C9 -105.8(2) . 2
C2 C1 B1 C9 73.4(3) . 2
C10 C9 B1 C1 110.2(2) . .
C14 C9 B1 C1 -68.7(3) . .
C10 C9 B1 C1 -9.1(3) . 2
C14 C9 B1 C1 172.0(2) . 2
C10 C9 B1 C9 -129.3(3) . 2
C14 C9 B1 C9 51.77(18) . 2
C18 C19 O1 C20 179.2(2) . .
C18 C19 O1 K1 -14.8(3) . .
C21 C20 O1 C19 -175.9(2) . .
C21 C20 O1 K1 18.2(3) . .
F9 C15 F7 K1 -42.4(3) . .
F8 C15 F7 K1 -155.36(14) . .
C11 C15 F7 K1 81.9(3) . .
C22 C17 S1 C18 56.4(2) 7_455 .
C22 C17 S1 K1 -36.3(2) 7_455 .
C19 C18 S1 C17 -179.72(19) . .
C19 C18 S1 K1 -68.87(18) . .
C17 C22 S2 C21 -57.9(2) 7_455 .
C17 C22 S2 K1 32.0(2) 7_455 .
C20 C21 S2 C22 176.2(2) . .
C20 C21 S2 K1 68.00(19) . .
